data_7230023
loop_
_publ_author_name
'Xu, Lei'
'Li, Shasha'
'Jiang, Liping'
'Zhang, Guofang'
'Zhang, Weiqiang'
'Gao, Ziwei'

_publ_section_title
;
 Electronic and steric effects of substituents in
 1,3-diphenylprop-2-yn-1-one during its reaction with Ru3(CO)12
;
_journal_issue 8
_journal_name_full 'RSC Advances'
_journal_page_first 4354
_journal_paper_doi 10.1039/C7RA13626A
_journal_volume 8
_journal_year 2018
_chemical_formula_sum 'C25 H10 O11 Ru3'
_chemical_formula_weight 789.54
_space_group_crystal_system monoclinic
_space_group_IT_number 14
_space_group_name_Hall '-P 2ybc'
_space_group_name_H-M_alt 'P 1 21/c 1'
_symmetry_space_group_name_Hall '-P 2ybc'
_symmetry_space_group_name_H-M 'P 1 21/c 1'
_atom_sites_solution_hydrogens geom
_audit_creation_method SHELXL-2014/7
_audit_update_record
;
2018-01-15 deposited with the CCDC.
2018-01-15 downloaded from the CCDC.
;
_cell_angle_alpha 90
_cell_angle_beta 131.320(2)
_cell_angle_gamma 90
_cell_formula_units_Z 4
_cell_length_a 8.7751(4)
_cell_length_b 31.4886(14)
_cell_length_c 12.3317(4)
_cell_measurement_reflns_used 29938
_cell_measurement_temperature 293(2)
_cell_measurement_theta_max 26.38
_cell_measurement_theta_min 2.29
_cell_volume 2559.1(2)
_computing_structure_refinement 'SHELXL-2014/7 (Sheldrick, 2014)'
_diffrn_ambient_temperature 293(2)
_diffrn_measured_fraction_theta_full 1.000
_diffrn_measured_fraction_theta_max 0.999
_diffrn_measurement_device_type 'Bruker SMART CCD area-detector'
_diffrn_radiation_type MoK\a
_diffrn_radiation_wavelength 0.71073
_diffrn_reflns_av_R_equivalents 0.0417
_diffrn_reflns_av_unetI/netI 0.0200
_diffrn_reflns_Laue_measured_fraction_full 1.000
_diffrn_reflns_Laue_measured_fraction_max 0.999
_diffrn_reflns_limit_h_max 10
_diffrn_reflns_limit_h_min -10
_diffrn_reflns_limit_k_max 39
_diffrn_reflns_limit_k_min -39
_diffrn_reflns_limit_l_max 15
_diffrn_reflns_limit_l_min -15
_diffrn_reflns_number 56565
_diffrn_reflns_point_group_measured_fraction_full 1.000
_diffrn_reflns_point_group_measured_fraction_max 0.999
_diffrn_reflns_theta_full 25.242
_diffrn_reflns_theta_max 26.398
_diffrn_reflns_theta_min 2.292
_exptl_absorpt_coefficient_mu 1.809
_exptl_absorpt_correction_type multi-scan
_exptl_absorpt_process_details sadabs
_exptl_crystal_colour colorless
_exptl_crystal_density_diffrn 2.049
_exptl_crystal_description block
_exptl_crystal_F_000 1520
_exptl_crystal_size_max 0.170
_exptl_crystal_size_mid 0.130
_exptl_crystal_size_min 0.110
_exptl_transmission_factor_max 0.7454
_exptl_transmission_factor_min 0.6859
_refine_diff_density_max 0.455
_refine_diff_density_min -0.834
_refine_diff_density_rms 0.100
_refine_ls_extinction_method none
_refine_ls_goodness_of_fit_ref 1.266
_refine_ls_hydrogen_treatment constr
_refine_ls_matrix_type full
_refine_ls_number_parameters 352
_refine_ls_number_reflns 5244
_refine_ls_number_restraints 0
_refine_ls_restrained_S_all 1.266
_refine_ls_R_factor_all 0.0377
_refine_ls_R_factor_gt 0.0309
_refine_ls_shift/su_max 0.002
_refine_ls_shift/su_mean 0.000
_refine_ls_structure_factor_coef Fsqd
_refine_ls_weighting_details 'w=1/[\s^2^(Fo^2^)+(0.0022P)^2^+6.5484P] where P=(Fo^2^+2Fc^2^)/3'
_refine_ls_weighting_scheme calc
_refine_ls_wR_factor_gt 0.0519
_refine_ls_wR_factor_ref 0.0532
_reflns_Friedel_coverage 0.000
_reflns_number_gt 4753
_reflns_number_total 5244
_reflns_threshold_expression 'I > 2\s(I)'
_cod_data_source_file c7ra13626a2.cif
_cod_data_source_block 1_CCDC3
_cod_original_cell_volume 2559.10(19)
_cod_database_code 7230023
_shelx_shelxl_version_number 2014/7
_shelx_space_group_comment
;
The symmetry employed for this shelxl refinement is uniquely defined
by the following loop, which should always be used as a source of
symmetry information in preference to the above space-group names.
They are only intended as comments.
;
_shelx_estimated_absorpt_t_min 0.749
_shelx_estimated_absorpt_t_max 0.826

loop_
_space_group_symop_operation_xyz
'x, y, z'
'-x, y+1/2, -z+1/2'
'-x, -y, -z'
'x, -y-1/2, z-1/2'

loop_
_atom_site_label
_atom_site_type_symbol
_atom_site_fract_x
_atom_site_fract_y
_atom_site_fract_z
_atom_site_U_iso_or_equiv
_atom_site_adp_type
_atom_site_occupancy
_atom_site_site_symmetry_order
_atom_site_calc_flag
_atom_site_refinement_flags_posn
_atom_site_refinement_flags_adp
Ru1 Ru 0.63760(4) 0.81116(2) 0.88693(3) 0.01557(7) Uani 1 1 d . .
Ru2 Ru 0.31556(4) 0.83626(2) 0.59578(3) 0.01791(7) Uani 1 1 d . .
Ru3 Ru 0.28365(4) 0.84494(2) 0.79987(3) 0.01635(7) Uani 1 1 d . .
O1 O 0.6845(4) 0.90659(9) 1.0933(3) 0.0333(7) Uani 1 1 d . .
O2 O 1.0972(4) 0.82624(9) 1.1264(3) 0.0420(8) Uani 1 1 d . .
O3 O 0.6312(6) 0.71325(9) 0.8600(4) 0.0513(9) Uani 1 1 d . .
O4 O 0.6341(5) 0.78556(11) 1.1237(4) 0.0506(9) Uani 1 1 d . .
O5 O 0.7570(5) 0.81607(10) 0.7024(3) 0.0435(8) Uani 1 1 d . .
O6 O 0.4185(5) 0.86586(10) 0.4138(3) 0.0458(8) Uani 1 1 d . .
O7 O -0.1192(4) 0.86693(10) 0.3754(3) 0.0438(8) Uani 1 1 d . .
O8 O 0.1768(5) 0.74345(9) 0.4976(3) 0.0439(8) Uani 1 1 d . .
O9 O -0.0991(4) 0.89782(9) 0.6307(3) 0.0386(7) Uani 1 1 d . .
O10 O 0.3557(5) 0.86170(9) 1.0767(3) 0.0364(7) Uani 1 1 d . .
O11 O 0.0514(4) 0.76162(8) 0.7059(3) 0.0327(6) Uani 1 1 d . .
C1 C 0.8729(5) 0.92367(11) 1.0240(4) 0.0232(8) Uani 1 1 d . .
C2 C 1.0358(6) 0.93894(12) 1.1618(4) 0.0330(9) Uani 1 1 d . .
H2 H 1.0330 0.9370 1.2357 0.040 Uiso 1 1 calc R U
C3 C 1.2000(6) 0.95687(14) 1.1878(5) 0.0445(12) Uani 1 1 d . .
H3 H 1.3101 0.9662 1.2802 0.053 Uiso 1 1 calc R U
C4 C 1.2023(6) 0.96108(13) 1.0781(6) 0.0440(12) Uani 1 1 d . .
H4 H 1.3130 0.9737 1.0963 0.053 Uiso 1 1 calc R U
C5 C 1.0417(6) 0.94669(12) 0.9410(5) 0.0348(10) Uani 1 1 d . .
H5 H 1.0435 0.9499 0.8669 0.042 Uiso 1 1 calc R U
C6 C 0.8770(6) 0.92734(11) 0.9139(4) 0.0255(8) Uani 1 1 d . .
H6 H 0.7701 0.9169 0.8223 0.031 Uiso 1 1 calc R U
C7 C 0.6997(5) 0.90322(10) 1.0026(4) 0.0197(7) Uani 1 1 d . .
C8 C 0.5616(5) 0.87624(10) 0.8710(4) 0.0163(7) Uani 1 1 d . .
C9 C 0.4130(5) 0.88923(10) 0.7289(4) 0.0168(7) Uani 1 1 d . .
C10 C 0.3501(5) 0.93469(10) 0.6907(4) 0.0204(7) Uani 1 1 d . .
C11 C 0.3295(5) 0.96052(11) 0.7721(4) 0.0267(8) Uani 1 1 d . .
H11 H 0.3492 0.9490 0.8500 0.032 Uiso 1 1 calc R U
C12 C 0.2797(6) 1.00335(12) 0.7390(5) 0.0355(10) Uani 1 1 d . .
H12 H 0.2648 1.0200 0.7937 0.043 Uiso 1 1 calc R U
C13 C 0.2527(6) 1.02084(13) 0.6254(5) 0.0398(11) Uani 1 1 d . .
H13 H 0.2222 1.0496 0.6044 0.048 Uiso 1 1 calc R U
C14 C 0.2707(6) 0.99609(13) 0.5425(5) 0.0381(11) Uani 1 1 d . .
H14 H 0.2511 1.0080 0.4650 0.046 Uiso 1 1 calc R U
C15 C 0.3184(5) 0.95308(12) 0.5750(4) 0.0278(9) Uani 1 1 d . .
H15 H 0.3292 0.9364 0.5180 0.033 Uiso 1 1 calc R U
C16 C 0.9294(6) 0.82059(11) 1.0362(4) 0.0267(8) Uani 1 1 d . .
C17 C 0.6338(6) 0.74897(12) 0.8662(4) 0.0272(8) Uani 1 1 d . .
C18 C 0.6146(6) 0.79839(12) 1.0281(4) 0.0271(8) Uani 1 1 d . .
C19 C 0.6634(6) 0.81809(11) 0.7376(4) 0.0250(8) Uani 1 1 d . .
C20 C 0.3781(6) 0.85416(13) 0.4791(4) 0.0303(9) Uani 1 1 d . .
C21 C 0.0432(6) 0.85573(12) 0.4594(4) 0.0275(9) Uani 1 1 d . .
C22 C 0.2296(6) 0.77765(12) 0.5302(4) 0.0263(8) Uani 1 1 d . .
C23 C 0.0450(6) 0.87809(12) 0.6943(4) 0.0257(8) Uani 1 1 d . .
C24 C 0.3357(6) 0.85653(11) 0.9776(4) 0.0234(8) Uani 1 1 d . .
C25 C 0.1354(5) 0.79312(11) 0.7419(4) 0.0221(8) Uani 1 1 d . .

loop_
_atom_site_aniso_label
_atom_site_aniso_U_11
_atom_site_aniso_U_22
_atom_site_aniso_U_33
_atom_site_aniso_U_23
_atom_site_aniso_U_13
_atom_site_aniso_U_12
Ru1 0.01660(14) 0.01298(13) 0.01776(14) 0.00117(10) 0.01160(12) 0.00100(10)
Ru2 0.02062(15) 0.01596(14) 0.01548(14) -0.00157(11) 0.01121(12) -0.00207(11)
Ru3 0.01672(14) 0.01432(13) 0.02085(14) -0.00204(11) 0.01361(13) -0.00170(10)
O1 0.0431(17) 0.0349(16) 0.0268(15) -0.0094(12) 0.0252(14) -0.0105(13)
O2 0.0174(15) 0.0370(17) 0.0462(19) 0.0023(14) 0.0101(15) -0.0008(12)
O3 0.097(3) 0.0167(16) 0.058(2) 0.0001(14) 0.059(2) 0.0021(16)
O4 0.069(2) 0.058(2) 0.053(2) 0.0325(17) 0.052(2) 0.0339(18)
O5 0.0467(19) 0.053(2) 0.052(2) 0.0162(16) 0.0419(18) 0.0157(15)
O6 0.059(2) 0.052(2) 0.0411(18) 0.0084(15) 0.0394(18) 0.0000(16)
O7 0.0237(16) 0.055(2) 0.0284(16) 0.0091(14) 0.0070(14) 0.0047(14)
O8 0.067(2) 0.0271(16) 0.0459(19) -0.0141(14) 0.0406(18) -0.0162(15)
O9 0.0254(16) 0.0399(17) 0.0449(18) 0.0091(14) 0.0209(15) 0.0103(13)
O10 0.0496(19) 0.0408(17) 0.0372(17) -0.0011(13) 0.0365(16) 0.0029(14)
O11 0.0391(16) 0.0248(15) 0.0409(17) -0.0113(12) 0.0292(15) -0.0140(13)
C1 0.0177(18) 0.0114(16) 0.028(2) 0.0012(14) 0.0101(17) -0.0007(13)
C2 0.023(2) 0.025(2) 0.030(2) -0.0027(16) 0.0086(18) -0.0022(16)
C3 0.019(2) 0.035(2) 0.045(3) -0.009(2) 0.007(2) -0.0077(18)
C4 0.019(2) 0.025(2) 0.072(3) -0.003(2) 0.023(2) -0.0067(17)
C5 0.032(2) 0.025(2) 0.057(3) 0.0002(19) 0.034(2) -0.0006(17)
C6 0.0211(19) 0.0176(18) 0.034(2) -0.0016(16) 0.0167(18) -0.0015(15)
C7 0.0206(18) 0.0138(17) 0.0196(18) 0.0000(13) 0.0111(16) 0.0011(14)
C8 0.0164(16) 0.0157(17) 0.0203(17) 0.0012(13) 0.0137(15) 0.0009(13)
C9 0.0154(17) 0.0174(17) 0.0192(17) -0.0007(13) 0.0121(15) -0.0017(13)
C10 0.0130(17) 0.0151(17) 0.0248(18) 0.0005(14) 0.0089(16) -0.0013(13)
C11 0.0191(19) 0.0203(19) 0.034(2) -0.0030(16) 0.0144(18) -0.0016(15)
C12 0.020(2) 0.022(2) 0.047(3) -0.0118(18) 0.015(2) -0.0020(16)
C13 0.020(2) 0.017(2) 0.049(3) 0.0067(19) 0.009(2) 0.0033(16)
C14 0.025(2) 0.024(2) 0.037(2) 0.0121(18) 0.008(2) -0.0004(17)
C15 0.0215(19) 0.0206(19) 0.027(2) 0.0028(15) 0.0096(17) -0.0017(15)
C16 0.032(2) 0.0161(18) 0.036(2) 0.0061(16) 0.024(2) 0.0041(15)
C17 0.043(2) 0.021(2) 0.027(2) 0.0018(15) 0.027(2) 0.0028(17)
C18 0.034(2) 0.0221(19) 0.033(2) 0.0057(16) 0.025(2) 0.0090(16)
C19 0.029(2) 0.0200(19) 0.028(2) 0.0047(15) 0.0197(18) 0.0035(15)
C20 0.033(2) 0.030(2) 0.022(2) 0.0013(16) 0.0160(19) 0.0018(17)
C21 0.028(2) 0.029(2) 0.0178(19) -0.0004(15) 0.0121(18) -0.0034(17)
C22 0.032(2) 0.027(2) 0.0213(19) -0.0046(16) 0.0183(18) -0.0042(17)
C23 0.024(2) 0.024(2) 0.031(2) -0.0010(16) 0.0198(19) -0.0034(16)
C24 0.0243(19) 0.0192(18) 0.031(2) 0.0024(15) 0.0202(18) 0.0035(15)
C25 0.0227(18) 0.024(2) 0.0266(19) -0.0022(15) 0.0192(17) -0.0010(15)

loop_
_atom_type_symbol
_atom_type_description
_atom_type_scat_dispersion_real
_atom_type_scat_dispersion_imag
_atom_type_scat_source
C C 0.0033 0.0016 'International Tables Vol C Tables 4.2.6.8 and 6.1.1.4'
H H 0.0000 0.0000 'International Tables Vol C Tables 4.2.6.8 and 6.1.1.4'
O O 0.0106 0.0060 'International Tables Vol C Tables 4.2.6.8 and 6.1.1.4'
Ru Ru -1.2594 0.8363 'International Tables Vol C Tables 4.2.6.8 and 6.1.1.4'

loop_
_geom_angle_atom_site_label_1
_geom_angle_atom_site_label_2
_geom_angle_atom_site_label_3
_geom_angle
C18 Ru1 C16 92.00(17)
C18 Ru1 C17 84.65(15)
C16 Ru1 C17 99.94(16)
C18 Ru1 C19 174.15(15)
C16 Ru1 C19 88.63(16)
C17 Ru1 C19 89.51(15)
C18 Ru1 C8 94.08(14)
C16 Ru1 C8 94.41(14)
C17 Ru1 C8 165.62(15)
C19 Ru1 C8 91.67(14)
C18 Ru1 Ru3 70.54(11)
C16 Ru1 Ru3 138.72(11)
C17 Ru1 Ru3 114.60(12)
C19 Ru1 Ru3 112.50(11)
C8 Ru1 Ru3 52.00(9)
C18 Ru1 Ru2 126.14(12)
C16 Ru1 Ru2 137.64(11)
C17 Ru1 Ru2 101.21(11)
C19 Ru1 Ru2 55.45(11)
C8 Ru1 Ru2 68.03(9)
Ru3 Ru1 Ru2 58.281(10)
C21 Ru2 C20 93.25(17)
C21 Ru2 C22 91.27(17)
C20 Ru2 C22 100.89(16)
C21 Ru2 C9 93.49(15)
C20 Ru2 C9 100.51(15)
C22 Ru2 C9 157.76(14)
C21 Ru2 C19 169.29(15)
C20 Ru2 C19 76.12(15)
C22 Ru2 C19 91.96(15)
C9 Ru2 C19 87.34(13)
C21 Ru2 Ru3 87.07(12)
C20 Ru2 Ru3 155.80(12)
C22 Ru2 Ru3 103.30(11)
C9 Ru2 Ru3 55.36(9)
C19 Ru2 Ru3 102.10(9)
C21 Ru2 Ru1 145.81(12)
C20 Ru2 Ru1 119.12(12)
C22 Ru2 Ru1 92.88(11)
C9 Ru2 Ru1 71.33(9)
C19 Ru2 Ru1 44.12(9)
Ru3 Ru2 Ru1 58.967(10)
C23 Ru3 C25 92.45(16)
C23 Ru3 C24 90.10(16)
C25 Ru3 C24 100.17(15)
C23 Ru3 C8 117.30(14)
C25 Ru3 C8 146.41(14)
C24 Ru3 C8 95.28(14)
C23 Ru3 C9 90.20(14)
C25 Ru3 C9 139.50(14)
C24 Ru3 C9 120.24(14)
C8 Ru3 C9 35.72(12)
C23 Ru3 Ru2 99.32(12)
C25 Ru3 Ru2 91.65(11)
C24 Ru3 Ru2 164.58(11)
C8 Ru3 Ru2 69.58(9)
C9 Ru3 Ru2 48.15(8)
C23 Ru3 Ru1 159.57(11)
C25 Ru3 Ru1 97.53(11)
C24 Ru3 Ru1 105.51(11)
C8 Ru3 Ru1 49.37(8)
C9 Ru3 Ru1 70.67(8)
Ru2 Ru3 Ru1 62.752(10)
C6 C1 C2 119.7(4)
C6 C1 C7 122.7(3)
C2 C1 C7 117.7(4)
C3 C2 C1 119.9(4)
C3 C2 H2 120.1
C1 C2 H2 120.1
C4 C3 C2 120.4(4)
C4 C3 H3 119.8
C2 C3 H3 119.8
C3 C4 C5 120.5(4)
C3 C4 H4 119.8
C5 C4 H4 119.8
C4 C5 C6 119.9(4)
C4 C5 H5 120.1
C6 C5 H5 120.1
C1 C6 C5 119.7(4)
C1 C6 H6 120.1
C5 C6 H6 120.1
O1 C7 C8 123.1(3)
O1 C7 C1 120.8(3)
C8 C7 C1 115.8(3)
C9 C8 C7 128.1(3)
C9 C8 Ru1 112.2(2)
C7 C8 Ru1 118.0(2)
C9 C8 Ru3 76.0(2)
C7 C8 Ru3 125.3(2)
Ru1 C8 Ru3 78.63(11)
C8 C9 C10 121.6(3)
C8 C9 Ru2 108.3(2)
C10 C9 Ru2 130.1(2)
C8 C9 Ru3 68.23(19)
C10 C9 Ru3 121.9(2)
Ru2 C9 Ru3 76.49(11)
C15 C10 C11 117.7(3)
C15 C10 C9 120.4(3)
C11 C10 C9 121.9(3)
C12 C11 C10 121.2(4)
C12 C11 H11 119.4
C10 C11 H11 119.4
C13 C12 C11 119.8(4)
C13 C12 H12 120.1
C11 C12 H12 120.1
C12 C13 C14 120.3(4)
C12 C13 H13 119.9
C14 C13 H13 119.9
C13 C14 C15 119.8(4)
C13 C14 H14 120.1
C15 C14 H14 120.1
C10 C15 C14 121.2(4)
C10 C15 H15 119.4
C14 C15 H15 119.4
O2 C16 Ru1 177.2(4)
O3 C17 Ru1 176.3(3)
O4 C18 Ru1 166.1(3)
O5 C19 Ru1 151.1(3)
O5 C19 Ru2 128.4(3)
Ru1 C19 Ru2 80.43(13)
O6 C20 Ru2 177.6(4)
O7 C21 Ru2 178.2(4)
O8 C22 Ru2 175.6(3)
O9 C23 Ru3 179.6(3)
O10 C24 Ru3 175.8(3)
O11 C25 Ru3 177.2(3)

loop_
_geom_bond_atom_site_label_1
_geom_bond_atom_site_label_2
_geom_bond_distance
Ru1 C18 1.923(4)
Ru1 C16 1.952(4)
Ru1 C17 1.972(4)
Ru1 C19 2.010(4)
Ru1 C8 2.124(3)
Ru1 Ru3 2.7436(4)
Ru1 Ru2 2.8466(4)
Ru2 C21 1.900(4)
Ru2 C20 1.932(4)
Ru2 C22 1.955(4)
Ru2 C9 2.086(3)
Ru2 C19 2.378(4)
Ru2 Ru3 2.7236(4)
Ru3 C23 1.890(4)
Ru3 C25 1.907(4)
Ru3 C24 1.955(4)
Ru3 C8 2.205(3)
Ru3 C9 2.305(3)
O1 C7 1.216(4)
O2 C16 1.129(5)
O3 C17 1.127(4)
O4 C18 1.147(5)
O5 C19 1.157(5)
O6 C20 1.134(5)
O7 C21 1.131(5)
O8 C22 1.136(4)
O9 C23 1.135(4)
O10 C24 1.126(4)
O11 C25 1.137(4)
C1 C6 1.387(5)
C1 C2 1.398(5)
C1 C7 1.505(5)
C2 C3 1.374(6)
C2 H2 0.9300
C3 C4 1.373(7)
C3 H3 0.9300
C4 C5 1.379(6)
C4 H4 0.9300
C5 C6 1.390(5)
C5 H5 0.9300
C6 H6 0.9300
C7 C8 1.492(5)
C8 C9 1.386(5)
C9 C10 1.494(5)
C10 C15 1.387(5)
C10 C11 1.394(5)
C11 C12 1.393(5)
C11 H11 0.9300
C12 C13 1.372(6)
C12 H12 0.9300
C13 C14 1.375(7)
C13 H13 0.9300
C14 C15 1.396(5)
C14 H14 0.9300
C15 H15 0.9300
